data_4063963
loop_
_publ_author_name
'Han, Ying-Feng'
'Li, Hao'
'Hu, Ping'
'Jin, Guo-Xin'

_publ_section_title
;
 Alkyne Insertion Induced Regiospecific C&#x2212;H Activation with
 [Cp*MCl2]2(M = Ir, Rh)
;
_journal_issue 4
_journal_name_full Organometallics
_journal_page_first 905
_journal_paper_doi 10.1021/om101064v
_journal_volume 30
_journal_year 2011
_chemical_formula_sum 'C45 H37 Cl Ir N'
_chemical_formula_weight 819.41
_chemical_name_systematic
; 
 ? 
;
_space_group_IT_number 14
_symmetry_cell_setting monoclinic
_symmetry_space_group_name_Hall '-P 2yn'
_symmetry_space_group_name_H-M 'P 1 21/n 1'
_atom_sites_solution_hydrogens geom
_atom_sites_solution_primary direct
_atom_sites_solution_secondary difmap
_audit_creation_method SHELXL-97
_cell_angle_alpha 90.00
_cell_angle_beta 110.63(2)
_cell_angle_gamma 90.00
_cell_formula_units_Z 8
_cell_length_a 21.05(3)
_cell_length_b 15.75(2)
_cell_length_c 25.05(4)
_cell_measurement_reflns_used 939
_cell_measurement_temperature 293(2)
_cell_measurement_theta_max 24.198
_cell_measurement_theta_min 2.332
_cell_volume 7772(19)
_computing_cell_refinement 'Bruker SMART'
_computing_data_collection 'Bruker SMART'
_computing_data_reduction 'Bruker SHELXTL'
_computing_molecular_graphics 'Bruker SHELXTL'
_computing_publication_material 'Bruker SHELXTL'
_computing_structure_refinement 'SHELXL-97 (Sheldrick, 1997)'
_computing_structure_solution 'SHELXS-97 (Sheldrick, 1990)'
_diffrn_ambient_temperature 293(2)
_diffrn_measured_fraction_theta_full 0.999
_diffrn_measured_fraction_theta_max 0.999
_diffrn_measurement_device_type 'CCD area detector'
_diffrn_measurement_method 'phi and omega scans'
_diffrn_radiation_monochromator graphite
_diffrn_radiation_source 'fine-focus sealed tube'
_diffrn_radiation_type MoK\a
_diffrn_radiation_wavelength 0.71073
_diffrn_reflns_av_R_equivalents 0.0811
_diffrn_reflns_av_sigmaI/netI 0.1375
_diffrn_reflns_limit_h_max 19
_diffrn_reflns_limit_h_min -25
_diffrn_reflns_limit_k_max 18
_diffrn_reflns_limit_k_min -17
_diffrn_reflns_limit_l_max 27
_diffrn_reflns_limit_l_min -29
_diffrn_reflns_number 31626
_diffrn_reflns_theta_full 25.01
_diffrn_reflns_theta_max 25.01
_diffrn_reflns_theta_min 1.56
_diffrn_standards_decay_% 4.20
_exptl_absorpt_coefficient_mu 3.533
_exptl_absorpt_correction_T_max 0.7653
_exptl_absorpt_correction_T_min 0.6765
_exptl_absorpt_correction_type multi-scan
_exptl_absorpt_process_details sadabs
_exptl_crystal_colour red
_exptl_crystal_density_diffrn 1.400
_exptl_crystal_density_method 'not measured'
_exptl_crystal_description prism
_exptl_crystal_F_000 3264
_exptl_crystal_size_max 0.12
_exptl_crystal_size_mid 0.10
_exptl_crystal_size_min 0.08
_platon_squeeze_details
;
;
_refine_diff_density_max 1.019
_refine_diff_density_min -0.916
_refine_diff_density_rms 0.093
_refine_ls_extinction_method none
_refine_ls_goodness_of_fit_ref 0.716
_refine_ls_hydrogen_treatment constr
_refine_ls_matrix_type full
_refine_ls_number_parameters 875
_refine_ls_number_reflns 13684
_refine_ls_number_restraints 0
_refine_ls_restrained_S_all 0.716
_refine_ls_R_factor_all 0.1091
_refine_ls_R_factor_gt 0.0441
_refine_ls_shift/su_max 0.001
_refine_ls_shift/su_mean 0.000
_refine_ls_structure_factor_coef Fsqd
_refine_ls_weighting_details 'calc w=1/[\s^2^(Fo^2^)+(0.0388P)^2^+0.0000P] where P=(Fo^2^+2Fc^2^)/3'
_refine_ls_weighting_scheme calc
_refine_ls_wR_factor_gt 0.0876
_refine_ls_wR_factor_ref 0.0986
_reflns_number_gt 5729
_reflns_number_total 13684
_reflns_threshold_expression >2sigma(I)
_cod_data_source_file om101064v_si_002.cif
_cod_data_source_block 7
_cod_depositor_comments
;
The following automatic conversions were performed:

'_symmetry_cell_setting' value 'Monoclinic' changed to 'monoclinic'
according to /home/saulius/struct/CIF-dictionaries/cif_core.dic
dictionary named 'cif_core.dic' version 2.4.1 from 2010-06-29.

Automatic conversion script
Id: cif_fix_values 1715 2011-07-08 13:25:40Z adriana 
;
_cod_original_cell_volume 7776(21)
_cod_original_sg_symbol_H-M P2(1)/n
_cod_database_code 4063963

loop_
_symmetry_equiv_pos_as_xyz
'x, y, z'
'-x+1/2, y+1/2, -z+1/2'
'-x, -y, -z'
'x-1/2, -y-1/2, z-1/2'

loop_
_atom_site_label
_atom_site_type_symbol
_atom_site_fract_x
_atom_site_fract_y
_atom_site_fract_z
_atom_site_U_iso_or_equiv
_atom_site_adp_type
_atom_site_occupancy
_atom_site_symmetry_multiplicity
_atom_site_calc_flag
_atom_site_refinement_flags
Ir1 Ir 0.301849(16) 0.19617(2) 0.061006(14) 0.06097(11) Uani 1 1 d .
Cl1 Cl 0.0128(2) 0.1779(4) 0.81072(15) 0.263(3) Uani 1 1 d .
N1 N 0.3698(3) 0.2386(4) 0.1378(3) 0.0618(18) Uani 1 1 d .
C1 C 0.3267(4) 0.1643(5) 0.2013(4) 0.061(2) Uani 1 1 d .
C2 C 0.2906(4) 0.0992(6) 0.1640(4) 0.068(2) Uani 1 1 d .
C3 C 0.2484(4) 0.0453(5) 0.1793(4) 0.075(3) Uani 1 1 d .
H3 H 0.2254 0.0026 0.1543 0.090 Uiso 1 1 calc R
C4 C 0.1934(5) -0.0026(6) 0.2457(5) 0.096(3) Uani 1 1 d .
H4 H 0.1736 -0.0481 0.2220 0.115 Uiso 1 1 calc R
C5 C 0.1791(5) 0.0109(7) 0.2940(5) 0.089(3) Uani 1 1 d .
H5 H 0.1496 -0.0255 0.3031 0.107 Uiso 1 1 calc R
C6 C 0.1937(6) 0.0947(8) 0.3798(6) 0.112(4) Uani 1 1 d .
H6 H 0.1642 0.0592 0.3895 0.134 Uiso 1 1 calc R
C7 C 0.2228(6) 0.1620(9) 0.4139(5) 0.109(4) Uani 1 1 d .
H7 H 0.2112 0.1718 0.4459 0.130 Uiso 1 1 calc R
C8 C 0.2690(5) 0.2169(7) 0.4033(4) 0.095(3) Uani 1 1 d .
H8 H 0.2885 0.2615 0.4280 0.114 Uiso 1 1 calc R
C9 C 0.3321(5) 0.2555(6) 0.3408(4) 0.082(3) Uani 1 1 d .
H9 H 0.3536 0.2995 0.3653 0.098 Uiso 1 1 calc R
C10 C 0.3453(4) 0.2417(6) 0.2928(4) 0.077(3) Uani 1 1 d .
H10 H 0.3751 0.2782 0.2843 0.092 Uiso 1 1 calc R
C11 C 0.2396(4) 0.0539(6) 0.2311(4) 0.072(3) Uani 1 1 d .
C12 C 0.2082(5) 0.0785(7) 0.3299(5) 0.086(3) Uani 1 1 d .
C13 C 0.2852(5) 0.2024(7) 0.3538(4) 0.084(3) Uani 1 1 d .
C14 C 0.3165(4) 0.1753(5) 0.2551(4) 0.061(2) Uani 1 1 d .
C15 C 0.2546(5) 0.1331(7) 0.3181(4) 0.071(3) Uani 1 1 d .
C16 C 0.2703(4) 0.1194(6) 0.2673(4) 0.065(2) Uani 1 1 d .
C17 C 0.3714(4) 0.2204(5) 0.1885(4) 0.063(2) Uani 1 1 d .
H17 H 0.4046 0.2465 0.2190 0.076 Uiso 1 1 calc R
C18 C 0.4243(4) 0.2890(5) 0.1307(4) 0.065(2) Uani 1 1 d .
C19 C 0.4351(5) 0.2708(5) 0.0804(4) 0.069(2) Uani 1 1 d .
C20 C 0.3882(4) 0.2157(5) 0.0407(4) 0.067(2) Uani 1 1 d .
C21 C 0.4015(5) 0.1917(6) -0.0064(4) 0.083(3) Uani 1 1 d .
H21 H 0.3732 0.1527 -0.0316 0.099 Uiso 1 1 calc R
C22 C 0.4575(6) 0.2253(7) -0.0176(5) 0.100(3) Uani 1 1 d .
H22 H 0.4652 0.2083 -0.0503 0.120 Uiso 1 1 calc R
C23 C 0.4996(5) 0.2806(7) 0.0174(5) 0.105(4) Uani 1 1 d .
H23 H 0.5358 0.3021 0.0084 0.126 Uiso 1 1 calc R
C24 C 0.4903(5) 0.3079(7) 0.0693(4) 0.085(3) Uani 1 1 d .
C25 C 0.5311(5) 0.3633(7) 0.1094(6) 0.105(4) Uani 1 1 d .
H25 H 0.5676 0.3886 0.1029 0.125 Uiso 1 1 calc R
C26 C 0.5196(5) 0.3816(6) 0.1574(5) 0.102(3) Uani 1 1 d .
H26 H 0.5489 0.4183 0.1837 0.123 Uiso 1 1 calc R
C27 C 0.4640(5) 0.3467(6) 0.1691(4) 0.082(3) Uani 1 1 d .
H27 H 0.4548 0.3622 0.2014 0.099 Uiso 1 1 calc R
C28 C 0.2921(4) 0.0840(5) 0.1050(4) 0.066(2) Uani 1 1 d .
H28 H 0.2539 0.0487 0.0819 0.079 Uiso 1 1 calc R
C29 C 0.3494(4) 0.0734(5) 0.0894(3) 0.066(2) Uani 1 1 d .
H29 H 0.3920 0.0782 0.1220 0.079 Uiso 1 1 calc R
C30 C 0.3539(5) 0.0103(5) 0.0462(4) 0.066(2) Uani 1 1 d .
C31 C 0.3000(5) -0.0360(6) 0.0134(4) 0.090(3) Uani 1 1 d .
H31 H 0.2574 -0.0275 0.0159 0.108 Uiso 1 1 calc R
C32 C 0.3085(7) -0.0964(6) -0.0242(4) 0.109(4) Uani 1 1 d .
H32 H 0.2715 -0.1277 -0.0471 0.131 Uiso 1 1 calc R
C33 C 0.3717(8) -0.1100(7) -0.0278(5) 0.115(4) Uani 1 1 d .
H33 H 0.3774 -0.1514 -0.0521 0.138 Uiso 1 1 calc R
C34 C 0.4255(6) -0.0627(7) 0.0043(5) 0.110(4) Uani 1 1 d .
H34 H 0.4677 -0.0703 0.0009 0.132 Uiso 1 1 calc R
C35 C 0.4177(5) -0.0043(6) 0.0415(4) 0.083(3) Uani 1 1 d .
H35 H 0.4551 0.0266 0.0642 0.100 Uiso 1 1 calc R
C36 C 0.1995(4) 0.1853(6) -0.0080(4) 0.068(2) Uani 1 1 d .
C37 C 0.1873(4) 0.2145(7) 0.0431(4) 0.079(3) Uani 1 1 d .
C38 C 0.2223(5) 0.2899(7) 0.0581(4) 0.075(3) Uani 1 1 d .
C39 C 0.2546(4) 0.3114(6) 0.0186(5) 0.079(3) Uani 1 1 d .
C40 C 0.2375(5) 0.2464(7) -0.0219(4) 0.078(3) Uani 1 1 d .
C41 C 0.1643(5) 0.1102(6) -0.0407(4) 0.123(4) Uani 1 1 d .
H41A H 0.1242 0.1281 -0.0712 0.184 Uiso 1 1 calc R
H41B H 0.1518 0.0726 -0.0159 0.184 Uiso 1 1 calc R
H41C H 0.1941 0.0811 -0.0561 0.184 Uiso 1 1 calc R
C42 C 0.1440(4) 0.1719(7) 0.0705(4) 0.128(5) Uani 1 1 d .
H42A H 0.1630 0.1802 0.1110 0.192 Uiso 1 1 calc R
H42B H 0.1418 0.1122 0.0622 0.192 Uiso 1 1 calc R
H42C H 0.0991 0.1956 0.0560 0.192 Uiso 1 1 calc R
C43 C 0.2275(5) 0.3439(7) 0.1090(5) 0.139(5) Uani 1 1 d .
H43A H 0.1868 0.3770 0.1008 0.209 Uiso 1 1 calc R
H43B H 0.2659 0.3811 0.1173 0.209 Uiso 1 1 calc R
H43C H 0.2330 0.3081 0.1413 0.209 Uiso 1 1 calc R
C44 C 0.2944(4) 0.3925(6) 0.0171(5) 0.138(5) Uani 1 1 d .
H44A H 0.3300 0.3793 0.0029 0.206 Uiso 1 1 calc R
H44B H 0.3137 0.4154 0.0549 0.206 Uiso 1 1 calc R
H44C H 0.2643 0.4335 -0.0075 0.206 Uiso 1 1 calc R
C45 C 0.2505(5) 0.2482(8) -0.0788(5) 0.138(4) Uani 1 1 d .
H45A H 0.2544 0.1911 -0.0908 0.207 Uiso 1 1 calc R
H45B H 0.2917 0.2785 -0.0738 0.207 Uiso 1 1 calc R
H45C H 0.2133 0.2760 -0.1073 0.207 Uiso 1 1 calc R
Ir2 Ir 0.997445(16) 0.31347(2) 0.239287(15) 0.07057(13) Uani 1 1 d .
Cl2 Cl 0.85895(17) 0.0797(2) 0.95180(16) 0.1547(13) Uani 1 1 d .
N2 N 1.0017(3) 0.4373(5) 0.2144(4) 0.077(2) Uani 1 1 d .
C46 C 1.0111(4) 0.4048(5) 0.1226(4) 0.064(2) Uani 1 1 d .
C47 C 0.9755(4) 0.3273(5) 0.1125(4) 0.065(2) Uani 1 1 d .
C48 C 0.9691(4) 0.2826(5) 0.0635(4) 0.068(2) Uani 1 1 d .
H48 H 0.9448 0.2319 0.0568 0.081 Uiso 1 1 calc R
C49 C 0.9891(5) 0.2620(6) -0.0262(4) 0.080(3) Uani 1 1 d .
H49 H 0.9617 0.2139 -0.0346 0.096 Uiso 1 1 calc R
C50 C 1.0206(5) 0.2858(7) -0.0619(4) 0.089(3) Uani 1 1 d .
H50 H 1.0153 0.2531 -0.0941 0.106 Uiso 1 1 calc R
C51 C 1.0957(5) 0.3872(7) -0.0879(4) 0.086(3) Uani 1 1 d .
H51 H 1.0924 0.3551 -0.1199 0.103 Uiso 1 1 calc R
C52 C 1.1333(5) 0.4590(8) -0.0775(5) 0.095(3) Uani 1 1 d .
H52 H 1.1571 0.4735 -0.1012 0.114 Uiso 1 1 calc R
C53 C 1.1369(5) 0.5103(7) -0.0330(6) 0.094(3) Uani 1 1 d .
H53 H 1.1587 0.5625 -0.0291 0.112 Uiso 1 1 calc R
C54 C 1.1115(4) 0.5330(6) 0.0552(5) 0.081(3) Uani 1 1 d .
H54 H 1.1351 0.5842 0.0613 0.097 Uiso 1 1 calc R
C55 C 1.0828(4) 0.5093(6) 0.0931(4) 0.075(3) Uani 1 1 d .
H55 H 1.0891 0.5423 0.1253 0.090 Uiso 1 1 calc R
C56 C 0.9966(4) 0.3089(6) 0.0247(4) 0.070(2) Uani 1 1 d .
C57 C 1.0614(5) 0.3594(7) -0.0519(4) 0.076(3) Uani 1 1 d .
C58 C 1.1080(4) 0.4851(6) 0.0070(5) 0.074(3) Uani 1 1 d .
C59 C 1.0430(4) 0.4343(5) 0.0842(4) 0.064(2) Uani 1 1 d .
C60 C 1.0690(4) 0.4102(6) -0.0035(4) 0.071(3) Uani 1 1 d .
C61 C 1.0362(4) 0.3853(5) 0.0355(4) 0.062(2) Uani 1 1 d .
C62 C 1.0097(4) 0.4604(6) 0.1682(4) 0.073(3) Uani 1 1 d .
H62 H 1.0152 0.5182 0.1635 0.088 Uiso 1 1 calc R
C63 C 0.9855(5) 0.5004(7) 0.2502(4) 0.083(3) Uani 1 1 d .
C64 C 0.9548(5) 0.4636(8) 0.2857(4) 0.082(3) Uani 1 1 d .
C65 C 0.9433(5) 0.3752(8) 0.2827(4) 0.089(3) Uani 1 1 d .
C66 C 0.9060(5) 0.3453(8) 0.3120(5) 0.108(4) Uani 1 1 d .
H66 H 0.8974 0.2873 0.3110 0.130 Uiso 1 1 calc R
C67 C 0.8796(6) 0.3966(10) 0.3437(5) 0.130(5) Uani 1 1 d .
H67 H 0.8526 0.3734 0.3624 0.156 Uiso 1 1 calc R
C68 C 0.8930(7) 0.4797(12) 0.3476(6) 0.141(7) Uani 1 1 d .
H68 H 0.8766 0.5125 0.3708 0.170 Uiso 1 1 calc R
C69 C 0.9308(6) 0.5202(10) 0.3181(5) 0.106(4) Uani 1 1 d .
C70 C 0.9396(6) 0.6061(10) 0.3146(6) 0.121(5) Uani 1 1 d .
H70 H 0.9235 0.6425 0.3362 0.145 Uiso 1 1 calc R
C71 C 0.9707(6) 0.6393(8) 0.2811(6) 0.120(5) Uani 1 1 d .
H71 H 0.9769 0.6976 0.2800 0.144 Uiso 1 1 calc R
C72 C 0.9933(4) 0.5852(7) 0.2480(4) 0.099(4) Uani 1 1 d .
H72 H 1.0141 0.6076 0.2240 0.119 Uiso 1 1 calc R
C73 C 0.9443(4) 0.2874(6) 0.1521(4) 0.080(3) Uani 1 1 d .
H73 H 0.9366 0.2264 0.1450 0.095 Uiso 1 1 calc R
C74 C 0.8967(4) 0.3235(6) 0.1721(4) 0.089(3) Uani 1 1 d .
H74 H 0.8852 0.3819 0.1587 0.106 Uiso 1 1 calc R
C75 C 0.8381(6) 0.2766(10) 0.1781(5) 0.111(4) Uani 1 1 d .
C76 C 0.8314(6) 0.1897(10) 0.1733(5) 0.139(5) Uani 1 1 d .
H76 H 0.8630 0.1587 0.1631 0.167 Uiso 1 1 calc R
C77 C 0.7786(9) 0.1466(16) 0.1831(8) 0.227(11) Uani 1 1 d .
H77 H 0.7761 0.0876 0.1820 0.273 Uiso 1 1 calc R
C78 C 0.7294(13) 0.196(2) 0.1946(11) 0.255(18) Uani 1 1 d .
H78 H 0.6913 0.1701 0.1978 0.306 Uiso 1 1 calc R
C79 C 0.7362(9) 0.2825(17) 0.2013(10) 0.215(11) Uani 1 1 d .
H79 H 0.7059 0.3136 0.2131 0.258 Uiso 1 1 calc R
C80 C 0.7887(6) 0.3225(11) 0.1903(6) 0.164(6) Uani 1 1 d .
H80 H 0.7910 0.3814 0.1911 0.197 Uiso 1 1 calc R
C81 C 1.0968(5) 0.3010(7) 0.3057(4) 0.086(3) Uani 1 1 d .
C82 C 1.0515(6) 0.2393(10) 0.3168(6) 0.117(5) Uani 1 1 d .
C83 C 1.0292(5) 0.1858(8) 0.2694(5) 0.097(3) Uani 1 1 d .
C84 C 1.0683(5) 0.2061(7) 0.2351(4) 0.086(3) Uani 1 1 d .
C85 C 1.1050(5) 0.2781(7) 0.2555(5) 0.085(3) Uani 1 1 d .
C86 C 1.1348(5) 0.3743(7) 0.3446(6) 0.167(6) Uani 1 1 d .
H86A H 1.1810 0.3577 0.3649 0.251 Uiso 1 1 calc R
H86B H 1.1130 0.3873 0.3714 0.251 Uiso 1 1 calc R
H86C H 1.1342 0.4235 0.3218 0.251 Uiso 1 1 calc R
C87 C 1.0380(7) 0.2350(11) 0.3714(6) 0.226(9) Uani 1 1 d .
H87A H 1.0791 0.2204 0.4020 0.339 Uiso 1 1 calc R
H87B H 1.0042 0.1926 0.3683 0.339 Uiso 1 1 calc R
H87C H 1.0221 0.2891 0.3790 0.339 Uiso 1 1 calc R
C88 C 0.9917(5) 0.1053(8) 0.2652(6) 0.206(9) Uani 1 1 d .
H88A H 1.0230 0.0607 0.2832 0.309 Uiso 1 1 calc R
H88B H 0.9685 0.0915 0.2258 0.309 Uiso 1 1 calc R
H88C H 0.9593 0.1115 0.2839 0.309 Uiso 1 1 calc R
C89 C 1.0698(6) 0.1563(7) 0.1843(5) 0.158(6) Uani 1 1 d .
H89A H 1.0695 0.1948 0.1544 0.238 Uiso 1 1 calc R
H89B H 1.0307 0.1201 0.1709 0.238 Uiso 1 1 calc R
H89C H 1.1103 0.1224 0.1950 0.238 Uiso 1 1 calc R
C90 C 1.1528(5) 0.3227(7) 0.2311(5) 0.135(5) Uani 1 1 d .
H90A H 1.1668 0.3760 0.2502 0.202 Uiso 1 1 calc R
H90B H 1.1299 0.3326 0.1911 0.202 Uiso 1 1 calc R
H90C H 1.1920 0.2877 0.2366 0.202 Uiso 1 1 calc R

loop_
_atom_site_aniso_label
_atom_site_aniso_U_11
_atom_site_aniso_U_22
_atom_site_aniso_U_33
_atom_site_aniso_U_23
_atom_site_aniso_U_13
_atom_site_aniso_U_12
Ir1 0.0623(2) 0.0671(2) 0.0548(2) 0.00239(19) 0.02224(17) 0.01123(19)
Cl1 0.261(5) 0.428(7) 0.067(2) -0.014(4) 0.016(3) 0.210(5)
N1 0.065(5) 0.063(4) 0.058(5) 0.009(4) 0.022(4) 0.017(4)
C1 0.046(5) 0.087(7) 0.046(6) 0.010(5) 0.014(4) 0.015(5)
C2 0.065(6) 0.075(6) 0.064(7) -0.001(5) 0.023(5) 0.011(5)
C3 0.074(6) 0.069(6) 0.083(8) 0.009(5) 0.030(6) 0.008(5)
C4 0.105(8) 0.094(8) 0.107(9) 0.022(6) 0.060(7) 0.015(6)
C5 0.089(8) 0.098(8) 0.099(9) 0.025(7) 0.058(7) 0.018(6)
C6 0.111(9) 0.131(11) 0.126(12) 0.063(9) 0.082(9) 0.061(8)
C7 0.116(10) 0.140(12) 0.086(9) 0.029(8) 0.056(8) 0.067(9)
C8 0.089(8) 0.122(9) 0.088(8) 0.021(7) 0.048(6) 0.047(7)
C9 0.085(8) 0.096(7) 0.063(7) 0.013(6) 0.026(6) 0.020(6)
C10 0.082(7) 0.079(7) 0.066(7) 0.000(5) 0.022(5) 0.008(5)
C11 0.079(7) 0.078(7) 0.072(7) 0.013(6) 0.042(6) 0.008(5)
C12 0.081(7) 0.107(9) 0.085(9) 0.020(7) 0.048(7) 0.030(6)
C13 0.090(7) 0.103(8) 0.066(7) 0.031(7) 0.038(6) 0.057(7)
C14 0.058(5) 0.058(6) 0.061(6) 0.007(5) 0.013(4) 0.014(4)
C15 0.066(6) 0.087(7) 0.066(7) 0.022(6) 0.030(5) 0.026(5)
C16 0.065(6) 0.077(6) 0.059(6) 0.010(5) 0.029(5) 0.020(5)
C17 0.056(5) 0.071(6) 0.064(6) 0.007(5) 0.022(5) -0.002(4)
C18 0.066(6) 0.064(6) 0.070(7) 0.004(5) 0.031(5) 0.014(5)
C19 0.075(6) 0.069(6) 0.072(7) 0.004(5) 0.035(6) 0.002(5)
C20 0.076(6) 0.058(6) 0.071(7) 0.007(5) 0.031(5) 0.013(5)
C21 0.086(7) 0.088(6) 0.089(8) -0.004(6) 0.051(6) 0.005(6)
C22 0.121(10) 0.101(9) 0.109(10) -0.004(7) 0.078(8) 0.015(7)
C23 0.100(9) 0.122(10) 0.107(10) 0.005(8) 0.053(8) -0.004(7)
C24 0.077(7) 0.104(7) 0.077(7) -0.003(7) 0.031(6) -0.007(6)
C25 0.088(8) 0.129(10) 0.110(11) 0.009(8) 0.052(8) -0.019(7)
C26 0.094(8) 0.100(8) 0.107(10) -0.005(7) 0.028(7) -0.033(6)
C27 0.094(7) 0.077(6) 0.085(8) 0.000(6) 0.043(6) -0.011(6)
C28 0.059(5) 0.061(5) 0.078(7) -0.007(5) 0.024(5) -0.001(4)
C29 0.077(6) 0.071(6) 0.043(5) -0.001(4) 0.012(4) 0.000(5)
C30 0.078(7) 0.068(6) 0.047(6) 0.009(5) 0.017(5) 0.009(5)
C31 0.082(7) 0.103(8) 0.083(8) -0.010(6) 0.028(6) 0.016(6)
C32 0.157(12) 0.083(8) 0.083(8) -0.027(6) 0.036(8) -0.025(7)
C33 0.162(13) 0.095(9) 0.130(12) -0.007(8) 0.103(11) 0.028(9)
C34 0.127(10) 0.088(8) 0.140(11) -0.022(8) 0.076(9) 0.015(7)
C35 0.083(7) 0.086(7) 0.099(8) -0.003(6) 0.055(6) 0.006(5)
C36 0.067(6) 0.062(6) 0.064(6) 0.017(5) 0.009(5) 0.009(5)
C37 0.054(6) 0.091(8) 0.085(8) 0.021(6) 0.017(5) 0.031(5)
C38 0.076(7) 0.096(8) 0.045(6) -0.011(5) 0.012(5) 0.024(6)
C39 0.067(6) 0.069(7) 0.088(8) 0.005(6) 0.009(5) 0.013(5)
C40 0.073(7) 0.096(8) 0.062(7) 0.020(6) 0.020(5) 0.033(6)
C41 0.091(8) 0.121(9) 0.111(10) -0.020(7) -0.021(7) -0.011(7)
C42 0.059(6) 0.208(13) 0.130(10) 0.085(9) 0.050(7) 0.044(7)
C43 0.120(9) 0.166(11) 0.104(10) -0.024(8) 0.005(7) 0.073(8)
C44 0.069(7) 0.086(8) 0.221(15) 0.058(8) 0.006(8) 0.026(6)
C45 0.120(9) 0.203(13) 0.089(10) 0.034(9) 0.035(8) 0.030(9)
Ir2 0.0580(2) 0.0860(3) 0.0661(3) -0.0037(2) 0.01983(19) 0.0097(2)
Cl2 0.160(3) 0.135(3) 0.165(4) 0.028(2) 0.053(3) -0.035(2)
N2 0.066(5) 0.079(5) 0.075(6) -0.018(5) 0.010(4) 0.020(4)
C46 0.044(5) 0.069(6) 0.063(6) -0.001(5) 0.000(4) 0.004(4)
C47 0.053(5) 0.062(6) 0.064(6) -0.010(5) 0.002(4) 0.004(4)
C48 0.066(6) 0.057(6) 0.074(7) -0.003(5) 0.018(5) -0.004(4)
C49 0.081(7) 0.083(7) 0.073(8) -0.004(6) 0.022(6) -0.001(5)
C50 0.085(7) 0.099(9) 0.060(7) -0.006(6) -0.002(6) 0.015(6)
C51 0.070(7) 0.121(9) 0.059(7) 0.014(6) 0.013(6) 0.041(6)
C52 0.083(8) 0.124(10) 0.070(8) 0.029(7) 0.016(6) 0.006(7)
C53 0.060(6) 0.092(8) 0.109(10) 0.026(7) 0.004(7) 0.000(5)
C54 0.054(6) 0.070(7) 0.101(9) 0.008(6) 0.004(6) -0.002(5)
C55 0.069(7) 0.069(6) 0.073(7) -0.002(5) 0.007(6) 0.001(5)
C56 0.065(6) 0.061(6) 0.069(7) -0.005(5) 0.004(5) 0.005(5)
C57 0.067(7) 0.092(8) 0.058(7) 0.010(6) 0.007(5) 0.017(6)
C58 0.055(6) 0.073(7) 0.085(8) 0.014(6) 0.015(6) 0.001(5)
C59 0.047(5) 0.062(6) 0.065(7) -0.008(5) -0.003(4) -0.002(4)
C60 0.047(5) 0.085(7) 0.070(7) 0.005(6) 0.007(5) 0.016(5)
C61 0.044(5) 0.075(6) 0.055(6) 0.005(5) 0.002(4) 0.008(4)
C62 0.049(5) 0.072(6) 0.080(8) -0.007(6) 0.001(5) 0.004(4)
C63 0.069(7) 0.078(7) 0.080(8) -0.025(6) 0.001(6) 0.020(6)
C64 0.052(6) 0.119(10) 0.061(7) -0.011(7) 0.004(5) 0.024(6)
C65 0.076(7) 0.107(9) 0.079(8) -0.011(6) 0.022(6) 0.030(6)
C66 0.088(8) 0.160(11) 0.091(9) 0.007(8) 0.049(7) 0.024(7)
C67 0.103(10) 0.197(15) 0.103(11) -0.016(11) 0.053(8) 0.046(11)
C68 0.118(12) 0.207(17) 0.089(11) -0.050(12) 0.025(8) 0.064(13)
C69 0.084(9) 0.132(12) 0.089(10) -0.022(9) 0.013(7) 0.043(8)
C70 0.079(9) 0.122(13) 0.148(14) -0.059(10) 0.022(8) 0.010(8)
C71 0.067(8) 0.108(10) 0.156(14) -0.067(10) 0.003(8) 0.003(7)
C72 0.066(6) 0.111(9) 0.102(9) -0.062(7) 0.005(6) 0.004(6)
C73 0.069(6) 0.082(7) 0.096(8) 0.020(6) 0.039(6) 0.013(5)
C74 0.064(6) 0.125(9) 0.062(6) 0.010(6) 0.004(5) 0.011(6)
C75 0.065(8) 0.172(13) 0.092(9) 0.002(8) 0.022(6) -0.009(8)
C76 0.116(10) 0.181(14) 0.127(11) -0.036(10) 0.049(8) -0.067(11)
C77 0.150(16) 0.37(3) 0.176(18) -0.048(16) 0.076(14) -0.15(2)
C78 0.135(17) 0.46(5) 0.178(19) -0.03(3) 0.061(14) -0.15(3)
C79 0.075(11) 0.38(3) 0.21(2) 0.00(2) 0.073(12) -0.027(18)
C80 0.075(8) 0.266(18) 0.165(14) 0.016(12) 0.059(9) 0.030(11)
C81 0.071(6) 0.092(7) 0.060(7) -0.025(6) -0.021(5) 0.036(6)
C82 0.082(8) 0.185(13) 0.100(11) 0.068(10) 0.053(8) 0.064(9)
C83 0.056(6) 0.141(10) 0.078(8) -0.018(8) 0.004(6) -0.006(7)
C84 0.079(7) 0.079(7) 0.089(8) -0.008(6) 0.017(6) 0.031(6)
C85 0.083(7) 0.091(8) 0.075(8) 0.030(6) 0.020(6) 0.036(6)
C86 0.110(9) 0.125(10) 0.189(14) -0.054(10) -0.046(9) 0.044(8)
C87 0.225(15) 0.36(2) 0.149(14) 0.134(14) 0.141(13) 0.196(16)
C88 0.083(8) 0.161(12) 0.30(2) 0.138(12) -0.023(10) -0.054(8)
C89 0.183(12) 0.168(12) 0.095(10) -0.043(9) 0.014(9) 0.091(10)
C90 0.079(7) 0.168(11) 0.165(13) 0.071(9) 0.054(8) 0.028(7)

loop_
_atom_type_symbol
_atom_type_description
_atom_type_scat_dispersion_real
_atom_type_scat_dispersion_imag
_atom_type_scat_source
C C 0.0033 0.0016 'International Tables Vol C Tables 4.2.6.8 and 6.1.1.4'
H H 0.0000 0.0000 'International Tables Vol C Tables 4.2.6.8 and 6.1.1.4'
N N 0.0061 0.0033 'International Tables Vol C Tables 4.2.6.8 and 6.1.1.4'
Ir Ir -1.4442 7.9887 'International Tables Vol C Tables 4.2.6.8 and 6.1.1.4'
Cl Cl 0.1484 0.1585 'International Tables Vol C Tables 4.2.6.8 and 6.1.1.4'

loop_
_geom_angle_atom_site_label_1
_geom_angle_atom_site_label_2
_geom_angle_atom_site_label_3
_geom_angle
N1 Ir1 C20 78.5(3)
N1 Ir1 C28 87.0(3)
C20 Ir1 C28 120.1(3)
N1 Ir1 C39 103.6(3)
C20 Ir1 C39 92.7(4)
C28 Ir1 C39 147.1(4)
N1 Ir1 C29 84.0(3)
C20 Ir1 C29 82.5(3)
C28 Ir1 C29 38.0(3)
C39 Ir1 C29 170.1(4)
N1 Ir1 C40 139.6(4)
C20 Ir1 C40 90.9(4)
C28 Ir1 C40 130.6(4)
C39 Ir1 C40 37.4(3)
C29 Ir1 C40 133.6(4)
N1 Ir1 C38 94.8(3)
C20 Ir1 C38 127.7(4)
C28 Ir1 C38 111.1(4)
C39 Ir1 C38 38.0(3)
C29 Ir1 C38 149.1(4)
C40 Ir1 C38 61.3(3)
N1 Ir1 C36 154.9(3)
C20 Ir1 C36 120.6(4)
C28 Ir1 C36 95.4(3)
C39 Ir1 C36 62.2(3)
C29 Ir1 C36 113.0(3)
C40 Ir1 C36 36.1(3)
C38 Ir1 C36 61.0(3)
N1 Ir1 C37 118.3(3)
C20 Ir1 C37 151.4(3)
C28 Ir1 C37 85.4(3)
C39 Ir1 C37 62.0(3)
C29 Ir1 C37 120.2(3)
C40 Ir1 C37 61.1(3)
C38 Ir1 C37 35.4(3)
C36 Ir1 C37 37.5(3)
C17 N1 C18 119.5(7)
C17 N1 Ir1 127.9(6)
C18 N1 Ir1 112.3(6)
C17 C1 C2 123.4(8)
C17 C1 C14 117.9(8)
C2 C1 C14 118.7(8)
C3 C2 C1 120.7(9)
C3 C2 C28 114.4(8)
C1 C2 C28 124.9(8)
C2 C3 C11 121.0(9)
C5 C4 C11 120.2(10)
C4 C5 C12 120.6(10)
C7 C6 C12 120.4(12)
C6 C7 C8 123.5(12)
C7 C8 C13 117.7(11)
C10 C9 C13 119.3(10)
C9 C10 C14 123.4(10)
C16 C11 C3 120.3(9)
C16 C11 C4 119.6(9)
C3 C11 C4 119.9(10)
C5 C12 C15 120.9(10)
C5 C12 C6 121.8(12)
C15 C12 C6 117.2(11)
C15 C13 C9 120.7(9)
C15 C13 C8 118.8(11)
C9 C13 C8 120.5(12)
C10 C14 C16 119.0(9)
C10 C14 C1 123.2(9)
C16 C14 C1 117.6(8)
C12 C15 C13 122.3(10)
C12 C15 C16 119.1(10)
C13 C15 C16 118.7(9)
C11 C16 C14 121.4(8)
C11 C16 C15 119.6(9)
C14 C16 C15 119.0(9)
N1 C17 C1 125.2(8)
C27 C18 C19 121.3(9)
C27 C18 N1 126.0(8)
C19 C18 N1 112.7(8)
C18 C19 C24 120.2(9)
C18 C19 C20 117.8(9)
C24 C19 C20 122.0(9)
C21 C20 C19 118.2(9)
C21 C20 Ir1 129.6(7)
C19 C20 Ir1 111.7(6)
C20 C21 C22 120.7(9)
C23 C22 C21 121.8(10)
C22 C23 C24 121.2(11)
C25 C24 C19 117.5(10)
C25 C24 C23 126.7(11)
C19 C24 C23 115.8(10)
C26 C25 C24 121.9(10)
C25 C26 C27 121.8(10)
C18 C27 C26 117.2(9)
C29 C28 C2 127.4(7)
C29 C28 Ir1 72.9(5)
C2 C28 Ir1 114.5(6)
C28 C29 C30 124.0(8)
C28 C29 Ir1 69.1(5)
C30 C29 Ir1 119.5(5)
C31 C30 C35 118.8(9)
C31 C30 C29 122.9(9)
C35 C30 C29 118.3(9)
C30 C31 C32 119.8(10)
C33 C32 C31 120.4(10)
C34 C33 C32 119.9(11)
C33 C34 C35 120.1(11)
C34 C35 C30 121.1(10)
C40 C36 C37 107.4(9)
C40 C36 C41 130.0(10)
C37 C36 C41 121.8(10)
C40 C36 Ir1 69.8(5)
C37 C36 Ir1 73.7(5)
C41 C36 Ir1 130.1(6)
C38 C37 C36 105.5(9)
C38 C37 C42 128.5(11)
C36 C37 C42 126.0(10)
C38 C37 Ir1 68.5(5)
C36 C37 Ir1 68.8(5)
C42 C37 Ir1 128.6(6)
C37 C38 C39 110.8(9)
C37 C38 C43 126.2(11)
C39 C38 C43 123.0(11)
C37 C38 Ir1 76.1(5)
C39 C38 Ir1 69.0(5)
C43 C38 Ir1 121.4(6)
C40 C39 C38 105.5(9)
C40 C39 C44 126.5(11)
C38 C39 C44 127.8(11)
C40 C39 Ir1 72.4(6)
C38 C39 Ir1 73.0(6)
C44 C39 Ir1 123.4(6)
C36 C40 C39 110.6(9)
C36 C40 C45 123.8(10)
C39 C40 C45 125.0(11)
C36 C40 Ir1 74.1(5)
C39 C40 Ir1 70.2(6)
C45 C40 Ir1 129.2(7)
N2 Ir2 C65 78.8(4)
N2 Ir2 C73 86.3(3)
C65 Ir2 C73 116.4(4)
N2 Ir2 C83 160.4(4)
C65 Ir2 C83 114.3(5)
C73 Ir2 C83 99.5(4)
N2 Ir2 C81 100.6(4)
C65 Ir2 C81 101.5(4)
C73 Ir2 C81 142.1(4)
C83 Ir2 C81 63.6(4)
N2 Ir2 C74 80.4(3)
C65 Ir2 C74 78.9(4)
C73 Ir2 C74 37.5(3)
C83 Ir2 C74 115.4(4)
C81 Ir2 C74 178.9(4)
N2 Ir2 C82 134.7(5)
C65 Ir2 C82 89.7(4)
C73 Ir2 C82 136.6(5)
C83 Ir2 C82 37.2(4)
C81 Ir2 C82 38.8(4)
C74 Ir2 C82 140.4(5)
N2 Ir2 C85 98.2(3)
C65 Ir2 C85 137.2(4)
C73 Ir2 C85 105.9(4)
C83 Ir2 C85 62.3(4)
C81 Ir2 C85 36.4(3)
C74 Ir2 C85 143.3(4)
C82 Ir2 C85 62.0(4)
N2 Ir2 C84 126.1(4)
C65 Ir2 C84 149.4(4)
C73 Ir2 C84 85.7(4)
C83 Ir2 C84 37.1(4)
C81 Ir2 C84 60.0(3)
C74 Ir2 C84 119.1(4)
C82 Ir2 C84 60.4(4)
C85 Ir2 C84 35.3(3)
C62 N2 C63 119.7(9)
C62 N2 Ir2 125.3(7)
C63 N2 Ir2 114.5(7)
C47 C46 C59 120.4(9)
C47 C46 C62 120.7(9)
C59 C46 C62 118.6(8)
C48 C47 C46 118.9(9)
C48 C47 C73 116.4(8)
C46 C47 C73 124.8(9)
C56 C48 C47 123.1(8)
C50 C49 C56 121.6(10)
C49 C50 C57 121.6(10)
C52 C51 C57 122.3(11)
C51 C52 C53 121.0(11)
C52 C53 C58 120.4(11)
C55 C54 C58 123.9(10)
C54 C55 C59 120.5(9)
C48 C56 C49 122.5(9)
C48 C56 C61 119.2(9)
C49 C56 C61 118.3(9)
C51 C57 C50 124.0(11)
C51 C57 C60 116.4(10)
C50 C57 C60 119.7(10)
C53 C58 C54 124.0(11)
C53 C58 C60 118.3(11)
C54 C58 C60 117.5(10)
C61 C59 C55 117.8(9)
C61 C59 C46 118.5(8)
C55 C59 C46 123.7(9)
C58 C60 C57 121.1(10)
C58 C60 C61 119.3(10)
C57 C60 C61 119.5(9)
C59 C61 C60 120.9(9)
C59 C61 C56 119.8(9)
C60 C61 C56 119.2(9)
N2 C62 C46 125.9(9)
C72 C63 C64 121.8(11)
C72 C63 N2 126.3(11)
C64 C63 N2 111.8(10)
C63 C64 C65 119.0(10)
C63 C64 C69 116.4(13)
C65 C64 C69 124.3(12)
C66 C65 C64 116.2(10)
C66 C65 Ir2 131.4(10)
C64 C65 Ir2 112.0(8)
C65 C66 C67 122.9(13)
C68 C67 C66 120.0(15)
C67 C68 C69 123.2(14)
C70 C69 C64 120.0(15)
C70 C69 C68 126.3(14)
C64 C69 C68 113.3(13)
C71 C70 C69 122.2(14)
C70 C71 C72 118.8(13)
C63 C72 C71 120.8(12)
C74 C73 C47 127.1(8)
C74 C73 Ir2 74.6(6)
C47 C73 Ir2 113.9(6)
C73 C74 C75 124.1(10)
C73 C74 Ir2 67.9(5)
C75 C74 Ir2 119.8(7)
C76 C75 C80 118.4(13)
C76 C75 C74 123.2(12)
C80 C75 C74 118.4(14)
C75 C76 C77 122.2(17)
C76 C77 C78 117(2)
C79 C78 C77 122(3)
C78 C79 C80 119(3)
C79 C80 C75 121.4(18)
C85 C81 C82 107.6(10)
C85 C81 C86 124.8(13)
C82 C81 C86 127.4(13)
C85 C81 Ir2 73.8(5)
C82 C81 Ir2 71.8(5)
C86 C81 Ir2 124.2(6)
C83 C82 C81 106.6(10)
C83 C82 C87 129.6(16)
C81 C82 C87 123.7(16)
C83 C82 Ir2 69.9(7)
C81 C82 Ir2 69.4(5)
C87 C82 Ir2 128.7(8)
C82 C83 C84 106.7(10)
C82 C83 C88 126.0(14)
C84 C83 C88 124.0(13)
C82 C83 Ir2 72.9(7)
C84 C83 Ir2 75.8(7)
C88 C83 Ir2 132.8(7)
C85 C84 C83 109.3(10)
C85 C84 C89 124.9(12)
C83 C84 C89 125.8(12)
C85 C84 Ir2 70.1(6)
C83 C84 Ir2 67.1(6)
C89 C84 Ir2 129.4(7)
C84 C85 C81 108.9(10)
C84 C85 C90 126.8(12)
C81 C85 C90 124.1(12)
C84 C85 Ir2 74.6(6)
C81 C85 Ir2 69.8(5)
C90 C85 Ir2 125.9(6)

loop_
_geom_bond_atom_site_label_1
_geom_bond_atom_site_label_2
_geom_bond_distance
Ir1 N1 2.062(7)
Ir1 C20 2.076(9)
Ir1 C28 2.130(8)
Ir1 C39 2.161(9)
Ir1 C29 2.179(8)
Ir1 C40 2.190(9)
Ir1 C38 2.214(9)
Ir1 C36 2.244(8)
Ir1 C37 2.310(9)
N1 C17 1.292(9)
N1 C18 1.457(10)
C1 C17 1.407(10)
C1 C2 1.415(10)
C1 C14 1.448(11)
C2 C3 1.378(11)
C2 C28 1.508(11)
C3 C11 1.382(11)
C4 C5 1.362(12)
C4 C11 1.457(11)
C5 C12 1.389(13)
C6 C7 1.363(14)
C6 C12 1.413(14)
C7 C8 1.396(14)
C8 C13 1.418(12)
C9 C10 1.344(11)
C9 C13 1.417(12)
C10 C14 1.397(11)
C11 C16 1.374(11)
C12 C15 1.408(12)
C13 C15 1.414(12)
C14 C16 1.422(11)
C15 C16 1.439(12)
C18 C27 1.373(11)
C18 C19 1.386(11)
C19 C24 1.414(12)
C19 C20 1.423(11)
C20 C21 1.359(11)
C21 C22 1.407(12)
C22 C23 1.330(12)
C23 C24 1.445(13)
C24 C25 1.378(13)
C25 C26 1.339(14)
C26 C27 1.412(12)
C28 C29 1.404(10)
C29 C30 1.497(11)
C30 C31 1.356(11)
C30 C35 1.407(11)
C31 C32 1.394(12)
C32 C33 1.380(13)
C33 C34 1.356(13)
C34 C35 1.359(12)
C36 C40 1.373(12)
C36 C37 1.466(12)
C36 C41 1.481(11)
C37 C38 1.377(12)
C37 C42 1.482(12)
C38 C39 1.426(12)
C38 C43 1.505(12)
C39 C40 1.397(12)
C39 C44 1.535(12)
C40 C45 1.542(13)
Ir2 N2 2.060(8)
Ir2 C65 2.074(10)
Ir2 C73 2.113(10)
Ir2 C83 2.168(12)
Ir2 C81 2.175(8)
Ir2 C74 2.200(8)
Ir2 C82 2.208(11)
Ir2 C85 2.225(10)
Ir2 C84 2.282(9)
N2 C62 1.280(10)
N2 C63 1.457(11)
C46 C47 1.408(10)
C46 C59 1.432(11)
C46 C62 1.448(11)
C47 C48 1.379(11)
C47 C73 1.507(12)
C48 C56 1.360(11)
C49 C50 1.342(12)
C49 C56 1.433(12)
C50 C57 1.412(12)
C51 C52 1.352(12)
C51 C57 1.409(12)
C52 C53 1.356(13)
C53 C58 1.402(13)
C54 C55 1.345(12)
C54 C58 1.403(12)
C55 C59 1.421(10)
C56 C61 1.435(11)
C57 C60 1.414(12)
C58 C60 1.409(11)
C59 C61 1.407(11)
C60 C61 1.435(11)
C63 C72 1.349(12)
C63 C64 1.396(13)
C64 C65 1.412(13)
C64 C69 1.414(14)
C65 C66 1.336(13)
C66 C67 1.380(14)
C67 C68 1.334(17)
C68 C69 1.415(17)
C69 C70 1.373(15)
C70 C71 1.338(16)
C71 C72 1.385(13)
C73 C74 1.389(11)
C74 C75 1.490(14)
C75 C76 1.377(15)
C75 C80 1.386(15)
C76 C77 1.395(18)
C77 C78 1.41(3)
C78 C79 1.37(3)
C79 C80 1.38(2)
C81 C85 1.374(13)
C81 C82 1.457(14)
C81 C86 1.541(12)
C82 C83 1.396(15)
C82 C87 1.493(15)
C83 C84 1.419(14)
C83 C88 1.478(13)
C84 C85 1.367(12)
C84 C89 1.505(13)
C85 C90 1.522(13)

loop_
_platon_squeeze_void_nr
_platon_squeeze_void_average_x
_platon_squeeze_void_average_y
_platon_squeeze_void_average_z
_platon_squeeze_void_volume
_platon_squeeze_void_count_electrons
1 0.003 -0.039 0.001 1845.9 98.7
